data_4110149
loop_
_publ_author_name
'V\'ictor Blanco'
'Marcos Chas'
'Dolores Abella'
'Carlos Peinador'
'Jos\'e M. Quintela'

_publ_section_title
;
 Molecular Catenation via Metal-Directed Self-Assembly and
 \p-Donor/\p-Acceptor Interactions: Efficient One-Pot Synthesis,
 Characterization, and Crystal Structures of [3]Catenanes Based on Pd or
 Pt Dinuclear Metallocycles
;
_journal_name_full 'Journal of the American Chemical Society'
_journal_page_first 13978
_journal_page_last 13986
_journal_paper_doi 10.1021/ja074721a
_journal_volume 129
_journal_year 2007
_chemical_formula_sum 'C42 H36 F24 N8 O0 P4'
_chemical_formula_weight 1232.67
_chemical_name_systematic
;
 ?
;
_space_group_IT_number 43
_symmetry_cell_setting orthorhombic
_symmetry_space_group_name_Hall 'F 2 -2d'
_symmetry_space_group_name_H-M 'F d d 2'
_atom_sites_solution_hydrogens geom
_atom_sites_solution_primary direct
_atom_sites_solution_secondary difmap
_audit_creation_method SHELXL-97
_cell_angle_alpha 90.000(5)
_cell_angle_beta 90.000(5)
_cell_angle_gamma 90.000(5)
_cell_formula_units_Z 4
_cell_length_a 34.334(5)
_cell_length_b 10.251(5)
_cell_length_c 13.999(5)
_cell_measurement_temperature 100(2)
_cell_volume 4927(3)
_computing_structure_refinement 'SHELXL-97 (Sheldrick, 1997)'
_diffrn_ambient_temperature 100(2)
_diffrn_measured_fraction_theta_full 0.868
_diffrn_measured_fraction_theta_max 0.868
_diffrn_radiation_monochromator graphite
_diffrn_radiation_source 'fine-focus sealed tube'
_diffrn_radiation_type MoK\a
_diffrn_radiation_wavelength 0.71073
_diffrn_reflns_av_R_equivalents 0.0299
_diffrn_reflns_av_sigmaI/netI 0.0409
_diffrn_reflns_limit_h_max 30
_diffrn_reflns_limit_h_min -48
_diffrn_reflns_limit_k_max 14
_diffrn_reflns_limit_k_min -7
_diffrn_reflns_limit_l_max 19
_diffrn_reflns_limit_l_min -14
_diffrn_reflns_number 6863
_diffrn_reflns_theta_full 31.55
_diffrn_reflns_theta_max 31.55
_diffrn_reflns_theta_min 3.04
_exptl_absorpt_coefficient_mu 0.287
_exptl_absorpt_correction_T_max 0.9802
_exptl_absorpt_correction_T_min 0.9162
_exptl_crystal_density_diffrn 1.662
_exptl_crystal_F_000 2480
_exptl_crystal_size_max 0.31
_exptl_crystal_size_mid 0.12
_exptl_crystal_size_min 0.07
_refine_diff_density_max 0.796
_refine_diff_density_min -0.869
_refine_diff_density_rms 0.079
_refine_ls_abs_structure_details 'Flack H D (1983), Acta Cryst. A39, 876-881'
_refine_ls_abs_structure_Flack 0.1(2)
_refine_ls_extinction_method none
_refine_ls_goodness_of_fit_ref 1.061
_refine_ls_hydrogen_treatment mixed
_refine_ls_matrix_type full
_refine_ls_number_parameters 177
_refine_ls_number_reflns 2908
_refine_ls_number_restraints 1
_refine_ls_restrained_S_all 1.061
_refine_ls_R_factor_all 0.0782
_refine_ls_R_factor_gt 0.0650
_refine_ls_shift/su_max 0.000
_refine_ls_shift/su_mean 0.000
_refine_ls_structure_factor_coef Fsqd
_refine_ls_weighting_details 'calc w=1/[\s^2^(Fo^2^)+(0.0432P)^2^+36.1538P] where P=(Fo^2^+2Fc^2^)/3'
_refine_ls_weighting_scheme calc
_refine_ls_wR_factor_gt 0.1383
_refine_ls_wR_factor_ref 0.1479
_reflns_number_gt 2431
_reflns_number_total 2908
_reflns_threshold_expression >2sigma(I)
_cod_data_source_file ja074721asi20070627_023844.cif
_cod_data_source_block 0615218_01t
_cod_database_code 4110149

loop_
_symmetry_equiv_pos_as_xyz
'x, y, z'
'-x, -y, z'
'-x+1/4, y+1/4, z+1/4'
'x+1/4, -y+1/4, z+1/4'
'x, y+1/2, z+1/2'
'-x, -y+1/2, z+1/2'
'-x+1/4, y+3/4, z+3/4'
'x+1/4, -y+3/4, z+3/4'
'x+1/2, y, z+1/2'
'-x+1/2, -y, z+1/2'
'-x+3/4, y+1/4, z+3/4'
'x+3/4, -y+1/4, z+3/4'
'x+1/2, y+1/2, z'
'-x+1/2, -y+1/2, z'
'-x+3/4, y+3/4, z+1/4'
'x+3/4, -y+3/4, z+1/4'

loop_
_atom_site_label
_atom_site_type_symbol
_atom_site_fract_x
_atom_site_fract_y
_atom_site_fract_z
_atom_site_U_iso_or_equiv
_atom_site_adp_type
_atom_site_occupancy
_atom_site_symmetry_multiplicity
_atom_site_calc_flag
_atom_site_refinement_flags
N1 N 0.52778(8) 0.0757(3) 0.3917(2) 0.0203(6) Uani 1 1 d .
N2 N 0.67464(10) 0.4694(4) 0.1964(3) 0.0369(9) Uani 1 1 d .
C1 C 0.56268(9) 0.0213(3) 0.3716(3) 0.0249(8) Uani 1 1 d .
H1 H 0.5676 -0.0673 0.3874 0.030 Uiso 1 1 calc R
C2 C 0.59100(9) 0.0957(4) 0.3280(3) 0.0252(8) Uani 1 1 d .
H2 H 0.6156 0.0582 0.3131 0.030 Uiso 1 1 calc R
C3 C 0.58370(9) 0.2255(3) 0.3058(3) 0.0209(7) Uani 1 1 d .
C4 C 0.54689(10) 0.2764(4) 0.3236(3) 0.0292(9) Uani 1 1 d .
H4 H 0.5408 0.3632 0.3052 0.035 Uiso 1 1 calc R
C5 C 0.51910(10) 0.1997(4) 0.3686(3) 0.0266(8) Uani 1 1 d .
H5 H 0.4941 0.2344 0.3829 0.032 Uiso 1 1 calc R
C6 C 0.68095(10) 0.3846(4) 0.2666(4) 0.0321(10) Uani 1 1 d .
H6 H 0.7064 0.3800 0.2931 0.038 Uiso 1 1 calc R
C7 C 0.65251(10) 0.3023(4) 0.3033(3) 0.0287(9) Uani 1 1 d .
H7 H 0.6585 0.2431 0.3534 0.034 Uiso 1 1 calc R
C8 C 0.61516(9) 0.3081(4) 0.2653(3) 0.0266(8) Uani 1 1 d .
C9 C 0.60814(13) 0.3948(6) 0.1920(4) 0.0495(15) Uani 1 1 d .
H9 H 0.5829 0.4021 0.1647 0.059 Uiso 1 1 calc R
C10 C 0.63861(14) 0.4710(6) 0.1590(4) 0.0554(16) Uani 1 1 d .
H10 H 0.6337 0.5279 0.1067 0.066 Uiso 1 1 calc R
C11 C 0.5000 0.0000 0.4506(4) 0.0232(10) Uani 1 2 d S
H11A H 0.5147 -0.0605 0.4923 0.028 Uiso 0.50 1 calc PR
H11B H 0.4853 0.0605 0.4923 0.028 Uiso 0.50 1 calc PR
P1 P 0.45862(4) 0.28083(14) 0.15062(9) 0.0432(3) Uani 1 1 d .
F1 F 0.50294(7) 0.3059(2) 0.1233(2) 0.0410(7) Uani 1 1 d .
F2 F 0.47071(13) 0.1527(3) 0.2085(3) 0.0739(11) Uani 1 1 d .
F3 F 0.45374(16) 0.1953(4) 0.0557(3) 0.1063(19) Uani 1 1 d .
F4 F 0.41421(10) 0.2554(5) 0.1777(3) 0.104(2) Uani 1 1 d .
F5 F 0.44634(7) 0.4090(3) 0.0910(2) 0.0502(8) Uani 1 1 d .
F6 F 0.46399(6) 0.3668(3) 0.2448(2) 0.0348(6) Uani 1 1 d .

loop_
_atom_site_aniso_label
_atom_site_aniso_U_11
_atom_site_aniso_U_22
_atom_site_aniso_U_33
_atom_site_aniso_U_23
_atom_site_aniso_U_13
_atom_site_aniso_U_12
N1 0.0201(12) 0.0237(13) 0.0170(17) 0.0010(12) -0.0033(11) -0.0047(10)
N2 0.0311(16) 0.047(2) 0.033(2) -0.0007(18) 0.0044(15) -0.0194(14)
C1 0.0191(14) 0.0222(14) 0.033(2) 0.0001(15) -0.0053(14) -0.0015(11)
C2 0.0157(13) 0.0277(17) 0.032(2) 0.0010(16) 0.0002(14) -0.0021(12)
C3 0.0171(13) 0.0254(16) 0.020(2) 0.0055(14) -0.0040(12) -0.0052(12)
C4 0.0205(15) 0.0299(18) 0.037(3) 0.0141(17) -0.0019(15) -0.0032(13)
C5 0.0181(14) 0.0313(17) 0.030(2) 0.0109(16) 0.0013(14) 0.0003(12)
C6 0.0171(14) 0.0289(18) 0.050(3) -0.0055(18) 0.0030(16) -0.0050(13)
C7 0.0201(14) 0.0261(17) 0.040(3) 0.0019(17) -0.0049(15) -0.0037(12)
C8 0.0189(13) 0.0344(19) 0.027(2) 0.0054(16) 0.0002(14) -0.0101(13)
C9 0.034(2) 0.078(3) 0.036(3) 0.028(3) -0.017(2) -0.032(2)
C10 0.047(2) 0.082(4) 0.038(3) 0.031(3) -0.015(2) -0.038(3)
C11 0.021(2) 0.031(2) 0.018(3) 0.000 0.000 -0.0116(17)
P1 0.0467(6) 0.0580(7) 0.0249(6) 0.0104(6) -0.0042(5) -0.0323(6)
F1 0.0421(13) 0.0353(12) 0.0458(19) 0.0104(12) 0.0133(12) 0.0082(10)
F2 0.144(3) 0.0415(16) 0.036(2) 0.0098(15) 0.001(2) -0.0405(19)
F3 0.194(5) 0.093(3) 0.032(2) 0.003(2) -0.010(3) -0.099(3)
F4 0.0507(18) 0.216(5) 0.044(2) 0.050(3) -0.0167(16) -0.083(3)
F5 0.0280(11) 0.090(2) 0.0326(17) 0.0248(17) 0.0019(11) 0.0039(13)
F6 0.0296(10) 0.0454(14) 0.0295(15) 0.0046(11) -0.0005(10) -0.0013(10)

loop_
_atom_type_symbol
_atom_type_description
_atom_type_scat_dispersion_real
_atom_type_scat_dispersion_imag
_atom_type_scat_source
C C 0.0033 0.0016 'International Tables Vol C Tables 4.2.6.8 and 6.1.1.4'
H H 0.0000 0.0000 'International Tables Vol C Tables 4.2.6.8 and 6.1.1.4'
N N 0.0061 0.0033 'International Tables Vol C Tables 4.2.6.8 and 6.1.1.4'
O O 0.0106 0.0060 'International Tables Vol C Tables 4.2.6.8 and 6.1.1.4'
F F 0.0171 0.0103 'International Tables Vol C Tables 4.2.6.8 and 6.1.1.4'
P P 0.1023 0.0942 'International Tables Vol C Tables 4.2.6.8 and 6.1.1.4'

loop_
_geom_angle_atom_site_label_1
_geom_angle_atom_site_label_2
_geom_angle_atom_site_label_3
_geom_angle
_geom_angle_site_symmetry_1
C5 N1 C1 122.5(3) .
C5 N1 C11 119.1(3) .
C1 N1 C11 118.0(3) .
C6 N2 C10 116.5(3) .
N1 C1 C2 119.3(3) .
C1 C2 C3 120.1(3) .
C2 C3 C4 118.9(3) .
C2 C3 C8 120.1(3) .
C4 C3 C8 121.0(3) .
C5 C4 C3 119.6(3) .
N1 C5 C4 119.5(3) .
N2 C6 C7 123.8(4) .
C6 C7 C8 118.8(4) .
C9 C8 C7 118.3(3) .
C9 C8 C3 121.6(3) .
C7 C8 C3 120.1(4) .
C8 C9 C10 118.7(4) .
N2 C10 C9 123.9(5) .
N1 C11 N1 112.3(4) 2_655
F1 P1 F4 179.8(3) .
F1 P1 F6 89.94(15) .
F4 P1 F6 90.2(2) .
F1 P1 F2 90.35(19) .
F4 P1 F2 89.6(2) .
F6 P1 F2 90.28(18) .
F1 P1 F3 89.4(2) .
F4 P1 F3 90.5(3) .
F6 P1 F3 179.3(2) .
F2 P1 F3 89.9(2) .
F1 P1 F5 89.66(14) .
F4 P1 F5 90.4(2) .
F6 P1 F5 90.46(17) .
F2 P1 F5 179.3(2) .
F3 P1 F5 89.4(2) .

loop_
_geom_bond_atom_site_label_1
_geom_bond_atom_site_label_2
_geom_bond_distance
_geom_bond_site_symmetry_2
N1 C5 1.345(4) .
N1 C1 1.352(4) .
N1 C11 1.481(4) .
N2 C6 1.330(6) .
N2 C10 1.343(6) .
C1 C2 1.379(5) .
C2 C3 1.389(5) .
C3 C4 1.390(5) .
C3 C8 1.485(5) .
C4 C5 1.387(5) .
C6 C7 1.389(5) .
C7 C8 1.390(5) .
C8 C9 1.378(6) .
C9 C10 1.386(6) .
C11 N1 1.481(4) 2_655
P1 F1 1.590(3) .
P1 F4 1.593(3) .
P1 F6 1.597(3) .
P1 F2 1.598(4) .
P1 F3 1.601(4) .
P1 F5 1.613(3) .

loop_
_geom_torsion_atom_site_label_1
_geom_torsion_atom_site_label_2
_geom_torsion_atom_site_label_3
_geom_torsion_atom_site_label_4
_geom_torsion
_geom_torsion_site_symmetry_4
C5 N1 C1 C2 1.7(6) .
C11 N1 C1 C2 -171.4(4) .
N1 C1 C2 C3 0.5(6) .
C1 C2 C3 C4 -3.3(6) .
C1 C2 C3 C8 175.5(4) .
C2 C3 C4 C5 4.0(6) .
C8 C3 C4 C5 -174.8(4) .
C1 N1 C5 C4 -1.0(6) .
C11 N1 C5 C4 172.1(4) .
C3 C4 C5 N1 -1.9(7) .
C10 N2 C6 C7 -1.6(7) .
N2 C6 C7 C8 -0.1(7) .
C6 C7 C8 C9 0.6(6) .
C6 C7 C8 C3 -177.4(4) .
C2 C3 C8 C9 138.6(5) .
C4 C3 C8 C9 -42.6(6) .
C2 C3 C8 C7 -43.4(6) .
C4 C3 C8 C7 135.4(4) .
C7 C8 C9 C10 0.6(8) .
C3 C8 C9 C10 178.6(5) .
C6 N2 C10 C9 3.0(9) .
C8 C9 C10 N2 -2.5(10) .
C5 N1 C11 N1 92.4(3) 2_655
C1 N1 C11 N1 -94.2(3) 2_655
